data_4504877
loop_
_publ_author_name
'Scott, Janet L.'
'Tanaka, Koichi'

_publ_section_title
;
 Photochromic Crystals:&#x2009; Toward an Understanding of Color
 Development in the Solid State
;
_journal_issue 3
_journal_name_full 'Crystal Growth &amp; Design'
_journal_page_first 1209
_journal_paper_doi 10.1021/cg049591l
_journal_volume 5
_journal_year 2005
_chemical_formula_sum 'C44 H30 O2'
_chemical_formula_weight 590.68
_chemical_name_systematic
; 
1,1,4,4-tetraphenyl-3,6-dibenzoylhexa-1,2-diene-5-yne

;
_space_group_IT_number 14
_symmetry_cell_setting monoclinic
_symmetry_space_group_name_Hall '-P 2yn'
_symmetry_space_group_name_H-M 'P 1 21/n 1'
_atom_sites_solution_hydrogens geom
_atom_sites_solution_primary direct
_atom_sites_solution_secondary difmap
_audit_creation_method SHELXL-97
_cell_angle_alpha 90.00
_cell_angle_beta 108.9280(10)
_cell_angle_gamma 90.00
_cell_formula_units_Z 4
_cell_length_a 12.0801(2)
_cell_length_b 18.5467(3)
_cell_length_c 14.5798(3)
_cell_measurement_temperature 123(2)
_cell_volume 3089.91(10)
_computing_cell_refinement 'Nonius collect'
_computing_data_collection 'Nonius collect'
_computing_data_reduction 'Nonius collect'
_computing_molecular_graphics X-Seed
_computing_publication_material ciftab
_computing_structure_refinement 'SHELXL-97 (Sheldrick, 1997)'
_computing_structure_solution 'SHELXS-97 (Sheldrick, 1990)'
_diffrn_ambient_temperature 123(2)
_diffrn_measured_fraction_theta_full 0.987
_diffrn_measured_fraction_theta_max 0.987
_diffrn_measurement_device_type 'Enraf Nonius Kappa CCD'
_diffrn_measurement_method 'phi and omega scans'
_diffrn_radiation_monochromator graphite
_diffrn_radiation_source 'fine-focus sealed tube'
_diffrn_radiation_type MoK\a
_diffrn_radiation_wavelength 0.71073
_diffrn_reflns_av_R_equivalents 0.0000
_diffrn_reflns_av_sigmaI/netI 0.1115
_diffrn_reflns_limit_h_max 16
_diffrn_reflns_limit_h_min 0
_diffrn_reflns_limit_k_max 24
_diffrn_reflns_limit_k_min 0
_diffrn_reflns_limit_l_max 18
_diffrn_reflns_limit_l_min -19
_diffrn_reflns_number 7507
_diffrn_reflns_theta_full 28.20
_diffrn_reflns_theta_max 28.20
_diffrn_reflns_theta_min 3.73
_exptl_absorpt_coefficient_mu 0.076
_exptl_absorpt_correction_type none
_exptl_crystal_colour 'clear colourless'
_exptl_crystal_density_diffrn 1.270
_exptl_crystal_density_method 'not measured'
_exptl_crystal_description needles
_exptl_crystal_F_000 1240
_exptl_crystal_size_max 0.50
_exptl_crystal_size_mid 0.50
_exptl_crystal_size_min 0.50
_refine_diff_density_max 0.276
_refine_diff_density_min -0.285
_refine_diff_density_rms 0.062
_refine_ls_extinction_method none
_refine_ls_goodness_of_fit_ref 1.021
_refine_ls_hydrogen_treatment mixed
_refine_ls_matrix_type full
_refine_ls_number_parameters 415
_refine_ls_number_reflns 7507
_refine_ls_number_restraints 0
_refine_ls_restrained_S_all 1.021
_refine_ls_R_factor_all 0.1392
_refine_ls_R_factor_gt 0.0579
_refine_ls_shift/su_max 0.001
_refine_ls_shift/su_mean 0.000
_refine_ls_structure_factor_coef Fsqd
_refine_ls_weighting_details 'calc w=1/[\s^2^(Fo^2^)+(0.0529P)^2^+0.0000P] where P=(Fo^2^+2Fc^2^)/3'
_refine_ls_weighting_scheme calc
_refine_ls_wR_factor_gt 0.0989
_refine_ls_wR_factor_ref 0.1230
_reflns_number_gt 4251
_reflns_number_total 7507
_reflns_threshold_expression >2sigma(I)
_cod_data_source_file cg049591lsi20041202_103110.cif
_cod_data_source_block 2
_cod_depositor_comments
;
The following automatic conversions were performed:

'_symmetry_cell_setting' value 'Monoclinic' changed to 'monoclinic'
according to /home/saulius/struct/CIF-dictionaries/cif_core.dic
dictionary named 'cif_core.dic' version 2.4.1 from 2010-06-29.

Automatic conversion script
Id: cif_fix_values 1715 2011-07-08 13:25:40Z adriana 
;
_cod_original_sg_symbol_H-M P2(1)/n
_cod_database_code 4504877

loop_
_symmetry_equiv_pos_as_xyz
'x, y, z'
'-x+1/2, y+1/2, -z+1/2'
'-x, -y, -z'
'x-1/2, -y-1/2, z-1/2'

loop_
_atom_site_label
_atom_site_type_symbol
_atom_site_fract_x
_atom_site_fract_y
_atom_site_fract_z
_atom_site_U_iso_or_equiv
_atom_site_adp_type
_atom_site_occupancy
_atom_site_symmetry_multiplicity
_atom_site_calc_flag
_atom_site_refinement_flags
O2 O 0.79011(10) 0.20495(6) 0.76553(9) 0.0211(3) Uani 1 1 d .
O1 O 0.84182(13) 0.36693(7) 0.51905(10) 0.0362(4) Uani 1 1 d .
C29 C 0.79906(14) 0.35837(8) 0.74018(13) 0.0147(4) Uani 1 1 d .
C17 C 0.92338(15) 0.31657(8) 0.90396(12) 0.0142(4) Uani 1 1 d .
C32 C 0.71461(15) 0.46394(9) 0.52175(13) 0.0165(4) Uani 1 1 d .
C39 C 0.64450(14) 0.15600(8) 0.82306(13) 0.0149(4) Uani 1 1 d .
C1 C 0.53733(15) 0.32583(8) 0.91004(12) 0.0140(4) Uani 1 1 d .
C14 C 0.62272(15) 0.30735(8) 0.87730(12) 0.0148(4) Uani 1 1 d .
C16 C 0.80375(14) 0.34608(8) 0.84162(12) 0.0134(4) Uani 1 1 d .
C8 C 0.41824(15) 0.34166(9) 0.84128(13) 0.0162(4) Uani 1 1 d .
C20 C 1.13954(16) 0.26544(9) 1.02242(14) 0.0216(4) Uani 1 1 d .
H20 H 1.2135 0.2486 1.0630 0.026 Uiso 1 1 calc R
C23 C 0.77644(15) 0.42089(8) 0.87701(12) 0.0145(4) Uani 1 1 d .
C13 C 0.35435(16) 0.39999(9) 0.85777(13) 0.0200(4) Uani 1 1 d .
H13 H 0.3873 0.4304 0.9123 0.024 Uiso 1 1 calc R
C2 C 0.55768(15) 0.32968(8) 1.01650(13) 0.0155(4) Uani 1 1 d .
C38 C 0.72154(15) 0.21537(9) 0.80952(12) 0.0148(4) Uani 1 1 d .
C30 C 0.79390(15) 0.37768(8) 0.66042(13) 0.0166(4) Uani 1 1 d .
C7 C 0.48322(15) 0.29359(9) 1.05649(13) 0.0192(4) Uani 1 1 d .
H7 H 0.4199 0.2661 1.0158 0.023 Uiso 1 1 calc R
C25 C 0.82509(16) 0.52491(9) 0.98098(14) 0.0224(4) Uani 1 1 d .
H25 H 0.8782 0.5492 1.0347 0.027 Uiso 1 1 calc R
C15 C 0.70947(14) 0.29006(8) 0.84558(12) 0.0129(4) Uani 1 1 d .
C3 C 0.65025(16) 0.36951(9) 1.07731(13) 0.0222(4) Uani 1 1 d .
H3 H 0.7019 0.3943 1.0511 0.027 Uiso 1 1 calc R
C9 C 0.36864(15) 0.29758(9) 0.76119(13) 0.0198(4) Uani 1 1 d .
H9 H 0.4115 0.2578 0.7492 0.024 Uiso 1 1 calc R
C31 C 0.78795(16) 0.40045(9) 0.56310(13) 0.0199(4) Uani 1 1 d .
C37 C 0.67193(15) 0.50910(9) 0.57850(13) 0.0194(4) Uani 1 1 d .
H37 H 0.6888 0.4991 0.6456 0.023 Uiso 1 1 calc R
C22 C 0.93737(16) 0.29184(9) 0.99732(13) 0.0185(4) Uani 1 1 d .
H22 H 0.8726 0.2921 1.0208 0.022 Uiso 1 1 calc R
C26 C 0.72077(16) 0.55762(9) 0.92914(14) 0.0217(4) Uani 1 1 d .
H26 H 0.7021 0.6041 0.9473 0.026 Uiso 1 1 calc R
C6 C 0.50054(16) 0.29744(9) 1.15495(14) 0.0237(4) Uani 1 1 d .
H6 H 0.4490 0.2727 1.1815 0.028 Uiso 1 1 calc R
C28 C 0.67145(15) 0.45483(9) 0.82446(13) 0.0181(4) Uani 1 1 d .
H28 H 0.6186 0.4311 0.7700 0.022 Uiso 1 1 calc R
C33 C 0.68940(16) 0.47927(9) 0.42317(14) 0.0222(4) Uani 1 1 d .
H33 H 0.7196 0.4492 0.3841 0.027 Uiso 1 1 calc R
C18 C 1.01845(15) 0.31454(8) 0.87077(13) 0.0173(4) Uani 1 1 d .
H18 H 1.0100 0.3311 0.8072 0.021 Uiso 1 1 calc R
C10 C 0.25667(16) 0.31158(9) 0.69872(14) 0.0236(5) Uani 1 1 d .
H10 H 0.2233 0.2813 0.6441 0.028 Uiso 1 1 calc R
C21 C 1.04518(16) 0.26691(9) 1.05612(14) 0.0218(4) Uani 1 1 d .
H21 H 1.0542 0.2507 1.1200 0.026 Uiso 1 1 calc R
C41 C 0.54235(16) 0.09205(9) 0.91510(14) 0.0261(5) Uani 1 1 d .
H41 H 0.5212 0.0871 0.9721 0.031 Uiso 1 1 calc R
C19 C 1.12588(16) 0.28866(9) 0.92922(14) 0.0204(4) Uani 1 1 d .
H19 H 1.1902 0.2869 0.9052 0.024 Uiso 1 1 calc R
C4 C 0.66740(18) 0.37313(9) 1.17590(14) 0.0277(5) Uani 1 1 d .
H4 H 0.7308 0.4004 1.2169 0.033 Uiso 1 1 calc R
C27 C 0.64365(16) 0.52232(9) 0.85076(14) 0.0238(5) Uani 1 1 d .
H27 H 0.5716 0.5444 0.8150 0.029 Uiso 1 1 calc R
C24 C 0.85304(15) 0.45680(9) 0.95538(13) 0.0179(4) Uani 1 1 d .
H24 H 0.9249 0.4348 0.9917 0.021 Uiso 1 1 calc R
C44 C 0.60626(15) 0.10498(9) 0.74934(13) 0.0210(4) Uani 1 1 d .
H44 H 0.6292 0.1087 0.6931 0.025 Uiso 1 1 calc R
C42 C 0.50236(17) 0.04287(10) 0.84053(15) 0.0292(5) Uani 1 1 d .
H42 H 0.4523 0.0047 0.8459 0.035 Uiso 1 1 calc R
C12 C 0.24304(17) 0.41372(10) 0.79481(14) 0.0259(5) Uani 1 1 d .
H12 H 0.2002 0.4538 0.8059 0.031 Uiso 1 1 calc R
C34 C 0.62103(16) 0.53771(10) 0.38271(15) 0.0273(5) Uani 1 1 d .
H34 H 0.6026 0.5475 0.3154 0.033 Uiso 1 1 calc R
C11 C 0.19372(16) 0.36921(10) 0.71554(14) 0.0258(5) Uani 1 1 d .
H11 H 0.1168 0.3784 0.6730 0.031 Uiso 1 1 calc R
C36 C 0.60489(16) 0.56857(9) 0.53777(14) 0.0242(5) Uani 1 1 d .
H36 H 0.5767 0.5998 0.5769 0.029 Uiso 1 1 calc R
C40 C 0.61329(15) 0.14866(9) 0.90666(13) 0.0197(4) Uani 1 1 d .
H40 H 0.6407 0.1825 0.9579 0.024 Uiso 1 1 calc R
C35 C 0.57912(17) 0.58227(10) 0.44007(15) 0.0278(5) Uani 1 1 d .
H35 H 0.5321 0.6227 0.4119 0.033 Uiso 1 1 calc R
C5 C 0.59276(17) 0.33724(9) 1.21496(14) 0.0258(5) Uani 1 1 d .
H5 H 0.6047 0.3399 1.2826 0.031 Uiso 1 1 calc R
C43 C 0.53469(17) 0.04881(10) 0.75815(15) 0.0282(5) Uani 1 1 d .
H43 H 0.5078 0.0144 0.7075 0.034 Uiso 1 1 calc R

loop_
_atom_site_aniso_label
_atom_site_aniso_U_11
_atom_site_aniso_U_22
_atom_site_aniso_U_33
_atom_site_aniso_U_23
_atom_site_aniso_U_13
_atom_site_aniso_U_12
O2 0.0202(7) 0.0225(7) 0.0240(8) -0.0030(5) 0.0119(6) -0.0010(6)
O1 0.0490(10) 0.0377(8) 0.0329(9) 0.0097(6) 0.0283(8) 0.0155(7)
C29 0.0092(9) 0.0146(9) 0.0198(11) -0.0020(7) 0.0041(8) -0.0007(7)
C17 0.0118(9) 0.0127(8) 0.0164(10) -0.0017(7) 0.0020(8) -0.0011(7)
C32 0.0148(9) 0.0183(9) 0.0163(10) 0.0038(7) 0.0047(8) -0.0032(8)
C39 0.0101(9) 0.0154(9) 0.0179(10) 0.0018(7) 0.0027(8) 0.0030(8)
C1 0.0144(9) 0.0109(8) 0.0187(11) -0.0006(7) 0.0081(8) -0.0019(7)
C14 0.0159(10) 0.0146(9) 0.0110(10) 0.0019(7) 0.0002(8) -0.0021(8)
C16 0.0122(9) 0.0161(8) 0.0121(10) 0.0009(7) 0.0043(8) 0.0007(8)
C8 0.0139(9) 0.0183(9) 0.0182(11) 0.0063(7) 0.0077(8) -0.0002(8)
C20 0.0147(10) 0.0165(9) 0.0270(12) 0.0005(8) -0.0023(9) 0.0017(8)
C23 0.0160(10) 0.0146(9) 0.0152(10) 0.0014(7) 0.0081(8) -0.0017(8)
C13 0.0216(10) 0.0218(10) 0.0182(11) 0.0030(8) 0.0084(9) 0.0034(8)
C2 0.0157(10) 0.0139(8) 0.0187(11) 0.0032(7) 0.0080(8) 0.0052(8)
C38 0.0131(9) 0.0198(9) 0.0100(10) 0.0004(7) 0.0017(8) 0.0011(8)
C30 0.0158(10) 0.0170(9) 0.0175(11) 0.0001(7) 0.0061(8) 0.0007(8)
C7 0.0158(10) 0.0199(9) 0.0225(11) 0.0047(8) 0.0072(8) 0.0030(8)
C25 0.0222(11) 0.0224(10) 0.0245(12) -0.0074(8) 0.0102(9) -0.0056(9)
C15 0.0111(9) 0.0163(9) 0.0100(9) 0.0003(7) 0.0018(7) 0.0003(7)
C3 0.0269(11) 0.0212(10) 0.0220(12) -0.0013(8) 0.0126(9) -0.0046(9)
C9 0.0169(10) 0.0196(9) 0.0245(11) 0.0015(8) 0.0090(9) -0.0001(8)
C31 0.0216(10) 0.0246(10) 0.0164(11) 0.0001(8) 0.0102(9) -0.0042(9)
C37 0.0191(10) 0.0211(9) 0.0181(11) 0.0005(8) 0.0062(9) -0.0052(8)
C22 0.0157(10) 0.0227(9) 0.0163(10) 0.0012(8) 0.0042(8) -0.0020(8)
C26 0.0256(11) 0.0164(9) 0.0285(12) -0.0034(8) 0.0161(10) 0.0009(9)
C6 0.0229(11) 0.0260(10) 0.0274(12) 0.0095(8) 0.0154(9) 0.0084(9)
C28 0.0176(10) 0.0196(9) 0.0178(11) 0.0002(7) 0.0069(8) 0.0005(8)
C33 0.0222(11) 0.0271(10) 0.0187(11) 0.0003(8) 0.0086(9) -0.0050(9)
C18 0.0172(10) 0.0179(9) 0.0168(10) -0.0015(7) 0.0057(8) -0.0007(8)
C10 0.0222(11) 0.0245(10) 0.0224(12) 0.0036(8) 0.0048(9) -0.0043(9)
C21 0.0236(11) 0.0204(9) 0.0175(11) 0.0025(8) 0.0014(9) -0.0024(8)
C41 0.0281(11) 0.0266(11) 0.0289(13) 0.0059(9) 0.0168(10) 0.0009(9)
C19 0.0130(10) 0.0210(9) 0.0270(12) -0.0047(8) 0.0064(9) 0.0005(8)
C4 0.0349(12) 0.0253(10) 0.0225(12) -0.0061(8) 0.0085(10) -0.0063(9)
C27 0.0212(11) 0.0204(10) 0.0310(12) 0.0029(8) 0.0101(9) 0.0042(9)
C24 0.0150(10) 0.0200(9) 0.0185(11) -0.0011(8) 0.0052(8) -0.0004(8)
C44 0.0217(10) 0.0212(9) 0.0181(11) -0.0017(8) 0.0035(9) -0.0014(9)
C42 0.0243(11) 0.0232(10) 0.0377(14) 0.0061(9) 0.0068(10) -0.0064(9)
C12 0.0232(11) 0.0289(11) 0.0281(12) 0.0081(9) 0.0117(10) 0.0091(9)
C34 0.0235(11) 0.0332(11) 0.0219(12) 0.0100(9) 0.0028(9) -0.0048(9)
C11 0.0153(10) 0.0318(11) 0.0286(12) 0.0136(9) 0.0050(9) 0.0014(9)
C36 0.0218(11) 0.0205(10) 0.0295(13) -0.0022(8) 0.0073(9) -0.0034(9)
C40 0.0208(10) 0.0179(9) 0.0222(11) 0.0005(8) 0.0093(9) 0.0015(8)
C35 0.0210(11) 0.0234(10) 0.0354(13) 0.0097(9) 0.0042(10) -0.0021(9)
C5 0.0384(13) 0.0242(10) 0.0184(11) 0.0030(8) 0.0141(10) 0.0093(10)
C43 0.0274(12) 0.0227(10) 0.0290(13) -0.0054(9) 0.0014(10) -0.0066(9)

loop_
_atom_type_symbol
_atom_type_description
_atom_type_scat_dispersion_real
_atom_type_scat_dispersion_imag
_atom_type_scat_source
C C 0.0033 0.0016 'International Tables Vol C Tables 4.2.6.8 and 6.1.1.4'
H H 0.0000 0.0000 'International Tables Vol C Tables 4.2.6.8 and 6.1.1.4'
O O 0.0106 0.0060 'International Tables Vol C Tables 4.2.6.8 and 6.1.1.4'

loop_
_geom_angle_atom_site_label_1
_geom_angle_atom_site_label_2
_geom_angle_atom_site_label_3
_geom_angle
C30 C29 C16 171.44(17)
C18 C17 C22 118.75(16)
C18 C17 C16 122.06(15)
C22 C17 C16 119.19(15)
C37 C32 C33 119.38(16)
C37 C32 C31 121.75(16)
C33 C32 C31 118.86(16)
C44 C39 C40 119.47(16)
C44 C39 C38 117.58(16)
C40 C39 C38 122.91(15)
C14 C1 C8 120.42(16)
C14 C1 C2 120.41(15)
C8 C1 C2 119.16(14)
C15 C14 C1 178.75(18)
C29 C16 C17 111.71(14)
C29 C16 C23 104.55(13)
C17 C16 C23 112.46(13)
C29 C16 C15 110.42(13)
C17 C16 C15 107.42(13)
C23 C16 C15 110.32(13)
C9 C8 C13 119.25(16)
C9 C8 C1 120.48(15)
C13 C8 C1 120.26(16)
C21 C20 C19 119.64(17)
C24 C23 C28 118.63(15)
C24 C23 C16 123.14(15)
C28 C23 C16 118.18(14)
C12 C13 C8 120.10(17)
C7 C2 C3 118.89(17)
C7 C2 C1 120.12(15)
C3 C2 C1 120.99(15)
O2 C38 C39 120.79(15)
O2 C38 C15 119.34(15)
C39 C38 C15 119.77(15)
C29 C30 C31 179.41(18)
C6 C7 C2 120.59(17)
C26 C25 C24 120.67(17)
C14 C15 C38 121.72(15)
C14 C15 C16 121.77(14)
C38 C15 C16 116.51(14)
C4 C3 C2 120.33(17)
C10 C9 C8 120.21(17)
O1 C31 C30 119.80(16)
O1 C31 C32 122.77(16)
C30 C31 C32 117.43(16)
C36 C37 C32 120.27(17)
C21 C22 C17 120.40(17)
C25 C26 C27 119.64(16)
C7 C6 C5 120.18(18)
C27 C28 C23 120.91(16)
C34 C33 C32 120.11(18)
C17 C18 C19 120.79(17)
C11 C10 C9 120.30(18)
C20 C21 C22 120.34(18)
C42 C41 C40 119.94(18)
C20 C19 C18 120.07(17)
C5 C4 C3 120.37(18)
C28 C27 C26 119.93(17)
C23 C24 C25 120.21(16)
C43 C44 C39 119.97(18)
C41 C42 C43 120.39(17)
C13 C12 C11 120.36(17)
C33 C34 C35 119.91(19)
C10 C11 C12 119.78(18)
C35 C36 C37 119.66(18)
C41 C40 C39 120.12(17)
C36 C35 C34 120.65(18)
C4 C5 C6 119.63(18)
C42 C43 C44 120.06(18)

loop_
_geom_bond_atom_site_label_1
_geom_bond_atom_site_label_2
_geom_bond_distance
O2 C38 1.2165(19)
O1 C31 1.222(2)
C29 C30 1.199(2)
C29 C16 1.479(2)
C17 C18 1.384(2)
C17 C22 1.394(2)
C17 C16 1.537(2)
C32 C37 1.389(2)
C32 C33 1.398(2)
C32 C31 1.479(2)
C39 C44 1.393(2)
C39 C40 1.394(2)
C39 C38 1.496(2)
C1 C14 1.315(2)
C1 C8 1.492(2)
C1 C2 1.492(2)
C14 C15 1.315(2)
C16 C23 1.553(2)
C16 C15 1.557(2)
C8 C9 1.392(2)
C8 C13 1.394(2)
C20 C21 1.380(3)
C20 C19 1.383(3)
C23 C24 1.385(2)
C23 C28 1.401(2)
C13 C12 1.384(3)
C2 C7 1.392(2)
C2 C3 1.392(2)
C38 C15 1.505(2)
C30 C31 1.460(2)
C7 C6 1.384(3)
C25 C26 1.382(2)
C25 C24 1.390(2)
C3 C4 1.386(3)
C9 C10 1.388(2)
C37 C36 1.383(2)
C22 C21 1.386(2)
C26 C27 1.383(3)
C6 C5 1.385(3)
C28 C27 1.382(2)
C33 C34 1.374(3)
C18 C19 1.387(2)
C10 C11 1.379(3)
C41 C42 1.381(3)
C41 C40 1.386(2)
C4 C5 1.383(3)
C44 C43 1.386(3)
C42 C43 1.383(3)
C12 C11 1.388(3)
C34 C35 1.383(3)
C36 C35 1.379(3)

loop_
_geom_torsion_atom_site_label_1
_geom_torsion_atom_site_label_2
_geom_torsion_atom_site_label_3
_geom_torsion_atom_site_label_4
_geom_torsion
C8 C1 C14 C15 123(9)
C2 C1 C14 C15 -59(9)
C30 C29 C16 C17 -114.5(11)
C30 C29 C16 C23 7.4(12)
C30 C29 C16 C15 126.0(11)
C18 C17 C16 C29 10.3(2)
C22 C17 C16 C29 -170.50(14)
C18 C17 C16 C23 -106.90(17)
C22 C17 C16 C23 72.30(18)
C18 C17 C16 C15 131.53(16)
C22 C17 C16 C15 -49.27(19)
C14 C1 C8 C9 43.4(2)
C2 C1 C8 C9 -135.24(16)
C14 C1 C8 C13 -137.94(17)
C2 C1 C8 C13 43.4(2)
C29 C16 C23 C24 -120.54(17)
C17 C16 C23 C24 0.8(2)
C15 C16 C23 C24 120.75(17)
C29 C16 C23 C28 56.65(18)
C17 C16 C23 C28 178.03(15)
C15 C16 C23 C28 -62.06(19)
C9 C8 C13 C12 -0.2(3)
C1 C8 C13 C12 -178.79(15)
C14 C1 C2 C7 -128.30(17)
C8 C1 C2 C7 50.4(2)
C14 C1 C2 C3 52.1(2)
C8 C1 C2 C3 -129.18(17)
C44 C39 C38 O2 -32.9(2)
C40 C39 C38 O2 145.00(17)
C44 C39 C38 C15 143.55(16)
C40 C39 C38 C15 -38.6(2)
C16 C29 C30 C31 170(100)
C3 C2 C7 C6 0.3(2)
C1 C2 C7 C6 -179.30(15)
C1 C14 C15 C38 159(9)
C1 C14 C15 C16 -22(9)
O2 C38 C15 C14 167.25(17)
C39 C38 C15 C14 -9.2(2)
O2 C38 C15 C16 -11.7(2)
C39 C38 C15 C16 171.84(14)
C29 C16 C15 C14 -116.37(18)
C17 C16 C15 C14 121.60(17)
C23 C16 C15 C14 -1.3(2)
C29 C16 C15 C38 62.57(18)
C17 C16 C15 C38 -59.47(18)
C23 C16 C15 C38 177.63(13)
C7 C2 C3 C4 -0.2(2)
C1 C2 C3 C4 179.40(15)
C13 C8 C9 C10 -0.2(3)
C1 C8 C9 C10 178.47(16)
C29 C30 C31 O1 -22(21)
C29 C30 C31 C32 157(100)
C37 C32 C31 O1 -167.82(17)
C33 C32 C31 O1 11.1(3)
C37 C32 C31 C30 12.7(2)
C33 C32 C31 C30 -168.32(15)
C33 C32 C37 C36 0.2(3)
C31 C32 C37 C36 179.13(16)
C18 C17 C22 C21 1.1(2)
C16 C17 C22 C21 -178.12(14)
C24 C25 C26 C27 -0.3(3)
C2 C7 C6 C5 -0.2(2)
C24 C23 C28 C27 -0.9(3)
C16 C23 C28 C27 -178.22(16)
C37 C32 C33 C34 -1.3(3)
C31 C32 C33 C34 179.70(17)
C22 C17 C18 C19 -0.2(2)
C16 C17 C18 C19 178.98(14)
C8 C9 C10 C11 0.0(3)
C19 C20 C21 C22 -0.4(3)
C17 C22 C21 C20 -0.8(3)
C21 C20 C19 C18 1.2(2)
C17 C18 C19 C20 -0.9(2)
C2 C3 C4 C5 0.0(3)
C23 C28 C27 C26 0.9(3)
C25 C26 C27 C28 -0.3(3)
C28 C23 C24 C25 0.3(2)
C16 C23 C24 C25 177.52(15)
C26 C25 C24 C23 0.2(3)
C40 C39 C44 C43 2.1(3)
C38 C39 C44 C43 180.00(16)
C40 C41 C42 C43 1.4(3)
C8 C13 C12 C11 0.7(3)
C32 C33 C34 C35 1.3(3)
C9 C10 C11 C12 0.6(3)
C13 C12 C11 C10 -0.9(3)
C32 C37 C36 C35 0.9(3)
C42 C41 C40 C39 -0.1(3)
C44 C39 C40 C41 -1.6(2)
C38 C39 C40 C41 -179.46(16)
C37 C36 C35 C34 -0.9(3)
C33 C34 C35 C36 -0.2(3)
C3 C4 C5 C6 0.1(3)
C7 C6 C5 C4 0.0(3)
C41 C42 C43 C44 -1.0(3)
C39 C44 C43 C42 -0.8(3)

loop_
_cod_related_entry_id
_cod_related_entry_database
_cod_related_entry_code
1 ChemSpider 28713603
